data_7057707
loop_
_publ_author_name
'Dimiza, Filitsa'
'Raptopoulou, Catherine P.'
'Psycharis, Vassilis'
'Papadopoulos, Athanasios N.'
'Psomas, George'

_publ_section_title
;
 Manganese(ii) complexes with the non-steroidal anti-inflammatory drugs
 naproxen and mefenamic acid: synthesis, structure, antioxidant capacity,
 and interaction with albumins and DNA
;
_journal_issue 20
_journal_name_full 'New Journal of Chemistry'
_journal_page_first 16666
_journal_paper_doi 10.1039/C8NJ03226B
_journal_volume 42
_journal_year 2018
_chemical_formula_sum 'C42 H38 Mn N4 O5'
_chemical_formula_weight 733.70
_space_group_crystal_system triclinic
_space_group_IT_number 2
_space_group_name_Hall '-P 1'
_space_group_name_H-M_alt 'P -1'
_symmetry_space_group_name_Hall '-P 1'
_symmetry_space_group_name_H-M 'P -1'
_atom_sites_solution_hydrogens mixed
_audit_creation_method SHELXL-2014/6
_audit_update_record
;
2018-06-26 deposited with the CCDC.
2018-09-03 downloaded from the CCDC.
;
_cell_angle_alpha 96.85(5)
_cell_angle_beta 96.37(5)
_cell_angle_gamma 98.01(6)
_cell_formula_units_Z 2
_cell_length_a 9.539(12)
_cell_length_b 12.232(17)
_cell_length_c 15.85(2)
_cell_measurement_reflns_used 20
_cell_measurement_temperature 293(2)
_cell_measurement_theta_max 10.53
_cell_measurement_theta_min 5.53
_cell_volume 1803(4)
_computing_cell_refinement 'LEAST, CrystalLogic'
_computing_data_collection 'COLLECT, CrystalLogic'
_computing_data_reduction 'REDUCE, CrystalLogic'
_computing_molecular_graphics 'Diamond, ver.3.1'
_computing_publication_material 'publCIF, J.Appl.Cryst. 2010, 43, 920'
_computing_structure_refinement 'SHELXL-2014/6 (Sheldrick, 2014)'
_computing_structure_solution 'SHELXS (Sheldrick, 2008)'
_diffrn_ambient_temperature 293(2)
_diffrn_measured_fraction_theta_full 0.677
_diffrn_measured_fraction_theta_max 0.998
_diffrn_measurement_device_type 'CrystalLogic dual goniometer'
_diffrn_measurement_method '\q/2\q scans'
_diffrn_radiation_type MoK\a
_diffrn_radiation_wavelength 0.71073
_diffrn_reflns_av_R_equivalents 0.0208
_diffrn_reflns_av_unetI/netI 0.0762
_diffrn_reflns_Laue_measured_fraction_full 0.677
_diffrn_reflns_Laue_measured_fraction_max 0.998
_diffrn_reflns_limit_h_max 10
_diffrn_reflns_limit_h_min 0
_diffrn_reflns_limit_k_max 12
_diffrn_reflns_limit_k_min -12
_diffrn_reflns_limit_l_max 16
_diffrn_reflns_limit_l_min -16
_diffrn_reflns_number 4740
_diffrn_reflns_point_group_measured_fraction_full 0.677
_diffrn_reflns_point_group_measured_fraction_max 0.998
_diffrn_reflns_theta_full 25.242
_diffrn_reflns_theta_max 22.011
_diffrn_reflns_theta_min 1.994
_exptl_absorpt_coefficient_mu 0.418
_exptl_absorpt_correction_T_max 1.000
_exptl_absorpt_correction_T_min 0.910
_exptl_absorpt_correction_type psi-scan
_exptl_absorpt_process_details 'PSI-SCAN, CrystalLogic'
_exptl_crystal_colour colorless
_exptl_crystal_density_diffrn 1.351
_exptl_crystal_description parallelepiped
_exptl_crystal_F_000 766
_exptl_crystal_size_max 0.4
_exptl_crystal_size_mid 0.3
_exptl_crystal_size_min 0.1
_refine_diff_density_max 0.341
_refine_diff_density_min -0.504
_refine_diff_density_rms 0.058
_refine_ls_extinction_method none
_refine_ls_goodness_of_fit_ref 1.027
_refine_ls_hydrogen_treatment mixed
_refine_ls_matrix_type full
_refine_ls_number_parameters 478
_refine_ls_number_reflns 4411
_refine_ls_number_restraints 0
_refine_ls_restrained_S_all 1.027
_refine_ls_R_factor_all 0.0969
_refine_ls_R_factor_gt 0.0564
_refine_ls_shift/su_max 0.000
_refine_ls_shift/su_mean 0.000
_refine_ls_structure_factor_coef Fsqd
_refine_ls_weighting_details 'w=1/[\s^2^(Fo^2^)+(0.0791P)^2^+1.3176P] where P=(Fo^2^+2Fc^2^)/3'
_refine_ls_weighting_scheme calc
_refine_ls_wR_factor_gt 0.1436
_refine_ls_wR_factor_ref 0.1675
_reflns_Friedel_coverage 0.000
_reflns_number_gt 2997
_reflns_number_total 4411
_reflns_threshold_expression 'I > 2\s(I)'
_cod_data_source_file c8nj03226b2.cif
_cod_data_source_block compound4
_cod_depositor_comments 'Adding full bibliography for 7057707--7057711.cif.'
_cod_database_code 7057707
_shelx_space_group_comment
;
The symmetry employed for this shelxl refinement is uniquely defined
by the following loop, which should always be used as a source of
symmetry information in preference to the above space-group names.
They are only intended as comments.
;
_shelxl_version_number 2014/6

loop_
_space_group_symop_operation_xyz
'x, y, z'
'-x, -y, -z'

loop_
_atom_site_label
_atom_site_type_symbol
_atom_site_fract_x
_atom_site_fract_y
_atom_site_fract_z
_atom_site_U_iso_or_equiv
_atom_site_adp_type
_atom_site_occupancy
_atom_site_site_symmetry_order
_atom_site_calc_flag
_atom_site_refinement_flags_posn
_atom_site_refinement_flags_adp
Mn Mn 0.43648(9) 0.16681(6) 0.90888(5) 0.0487(3) Uani 1 1 d . .
O1 O 0.3891(4) -0.0160(3) 0.8680(2) 0.0507(9) Uani 1 1 d . .
O2 O 0.2720(4) 0.0922(3) 0.7953(2) 0.0546(10) Uani 1 1 d . .
O3 O 0.6027(4) 0.2168(3) 0.8383(2) 0.0554(10) Uani 1 1 d . .
O1W O 0.5921(5) 0.1669(3) 1.0179(3) 0.0580(11) Uani 1 1 d . .
N3 N 0.3779(5) 0.3408(3) 0.9230(3) 0.0498(11) Uani 1 1 d . .
N4 N 0.2664(5) 0.1672(4) 0.9976(3) 0.0544(12) Uani 1 1 d . .
N1 N 0.0248(6) -0.0009(4) 0.7010(3) 0.0720(15) Uani 1 1 d . .
H1 H 0.0831 0.0590 0.7210 0.086 Uiso 1 1 calc R U
N2 N 0.6429(5) 0.3430(4) 0.7142(3) 0.0643(14) Uani 1 1 d . .
H2 H 0.5830 0.2864 0.7211 0.077 Uiso 1 1 calc R U
O4 O 0.7932(5) 0.1830(4) 0.9191(3) 0.0779(13) Uani 1 1 d . .
C1 C 0.2929(6) -0.0053(4) 0.8086(3) 0.0438(13) Uani 1 1 d . .
C2 C 0.2037(6) -0.1051(4) 0.7570(3) 0.0464(13) Uani 1 1 d . .
C3 C 0.2513(6) -0.2081(4) 0.7610(4) 0.0553(15) Uani 1 1 d . .
H3 H 0.3388 -0.2105 0.7925 0.072 Uiso 1 1 calc R U
C4 C 0.1709(8) -0.3057(5) 0.7191(4) 0.0710(18) Uani 1 1 d . .
H4 H 0.2027 -0.3737 0.7228 0.092 Uiso 1 1 calc R U
C5 C 0.0428(7) -0.3008(5) 0.6718(4) 0.0658(17) Uani 1 1 d . .
H5 H -0.0121 -0.3663 0.6433 0.086 Uiso 1 1 calc R U
C6 C -0.0058(6) -0.2016(5) 0.6657(4) 0.0589(15) Uani 1 1 d . .
H6 H -0.0933 -0.2008 0.6336 0.077 Uiso 1 1 calc R U
C7 C 0.0747(6) -0.1011(4) 0.7073(3) 0.0543(15) Uani 1 1 d . .
C8 C -0.1129(7) 0.0119(4) 0.6649(4) 0.0568(15) Uani 1 1 d . .
C9 C -0.2319(8) -0.0340(5) 0.6978(4) 0.0729(19) Uani 1 1 d . .
H9 H -0.2210 -0.0765 0.7423 0.095 Uiso 1 1 calc R U
C10 C -0.3653(8) -0.0181(6) 0.6662(4) 0.0787(19) Uani 1 1 d . .
H10 H -0.4449 -0.0504 0.6884 0.102 Uiso 1 1 calc R U
C11 C -0.3810(7) 0.0458(5) 0.6017(4) 0.0717(18) Uani 1 1 d . .
H11 H -0.4721 0.0566 0.5803 0.093 Uiso 1 1 calc R U
C12 C -0.2643(7) 0.0947(5) 0.5677(3) 0.0608(16) Uani 1 1 d . .
C13 C -0.1284(7) 0.0782(4) 0.5991(3) 0.0533(15) Uani 1 1 d . .
C14 C -0.2886(8) 0.1657(6) 0.4969(4) 0.094(2) Uani 1 1 d . .
H14A H -0.1986 0.1939 0.4798 0.132 Uiso 1 1 calc R U
H14B H -0.3483 0.1213 0.4487 0.132 Uiso 1 1 calc R U
H14C H -0.3344 0.2269 0.5174 0.132 Uiso 1 1 calc R U
C15 C 0.0000(7) 0.1290(5) 0.5628(4) 0.0676(17) Uani 1 1 d . .
H15A H 0.0845 0.1090 0.5920 0.095 Uiso 1 1 calc R U
H15B H -0.0082 0.1018 0.5028 0.095 Uiso 1 1 calc R U
H15C H 0.0060 0.2086 0.5704 0.095 Uiso 1 1 calc R U
C21 C 0.7360(6) 0.2195(4) 0.8559(3) 0.0486(13) Uani 1 1 d . .
C22 C 0.8317(6) 0.2722(4) 0.7980(3) 0.0454(13) Uani 1 1 d . .
C23 C 0.9755(6) 0.2640(4) 0.8115(3) 0.0529(14) Uani 1 1 d . .
H23 H 1.0060 0.2209 0.8524 0.069 Uiso 1 1 calc R U
C24 C 1.0752(6) 0.3163(5) 0.7675(4) 0.0596(15) Uani 1 1 d . .
H24 H 1.1707 0.3077 0.7770 0.078 Uiso 1 1 calc R U
C25 C 1.0281(7) 0.3825(5) 0.7084(4) 0.0612(16) Uani 1 1 d . .
H25 H 1.0942 0.4224 0.6801 0.080 Uiso 1 1 calc R U
C26 C 0.8890(7) 0.3903(4) 0.6912(4) 0.0585(15) Uani 1 1 d . .
H26 H 0.8610 0.4323 0.6489 0.076 Uiso 1 1 calc R U
C27 C 0.7838(6) 0.3370(4) 0.7349(3) 0.0483(13) Uani 1 1 d . .
C28 C 0.5843(6) 0.4332(5) 0.6823(3) 0.0552(15) Uani 1 1 d . .
C29 C 0.6533(7) 0.5429(5) 0.7111(4) 0.0701(18) Uani 1 1 d . .
H29 H 0.7369 0.5566 0.7495 0.091 Uiso 1 1 calc R U
C30 C 0.5939(9) 0.6295(6) 0.6809(5) 0.086(2) Uani 1 1 d . .
H30 H 0.6378 0.7025 0.6996 0.112 Uiso 1 1 calc R U
C31 C 0.4725(9) 0.6101(6) 0.6245(5) 0.086(2) Uani 1 1 d . .
H31 H 0.4348 0.6701 0.6052 0.112 Uiso 1 1 calc R U
C32 C 0.4040(7) 0.5037(6) 0.5954(4) 0.0687(18) Uani 1 1 d . .
C33 C 0.4615(6) 0.4124(5) 0.6254(3) 0.0573(15) Uani 1 1 d . .
C34 C 0.3893(7) 0.2952(5) 0.5963(5) 0.086(2) Uani 1 1 d . .
H34A H 0.3055 0.2956 0.5568 0.120 Uiso 1 1 calc R U
H34B H 0.4535 0.2537 0.5684 0.120 Uiso 1 1 calc R U
H34C H 0.3627 0.2612 0.6449 0.120 Uiso 1 1 calc R U
C35 C 0.2717(8) 0.4850(7) 0.5312(4) 0.097(3) Uani 1 1 d . .
H35A H 0.1997 0.4331 0.5492 0.145 Uiso 1 1 calc R U
H35B H 0.2938 0.4556 0.4762 0.145 Uiso 1 1 calc R U
H35C H 0.2372 0.5545 0.5272 0.145 Uiso 1 1 calc R U
C41 C 0.4306(6) 0.4258(4) 0.8847(4) 0.0610(16) Uani 1 1 d . .
H41 H 0.4980 0.4144 0.8477 0.079 Uiso 1 1 calc R U
C42 C 0.3900(8) 0.5307(5) 0.8972(5) 0.078(2) Uani 1 1 d . .
H42 H 0.4273 0.5870 0.8678 0.101 Uiso 1 1 calc R U
C43 C 0.2956(8) 0.5498(5) 0.9527(5) 0.076(2) Uani 1 1 d . .
H43 H 0.2697 0.6203 0.9628 0.098 Uiso 1 1 calc R U
C44 C 0.2359(7) 0.4630(5) 0.9956(4) 0.0622(17) Uani 1 1 d . .
C45 C 0.1393(8) 0.4767(6) 1.0556(4) 0.0750(19) Uani 1 1 d . .
H45 H 0.1154 0.5469 1.0705 0.097 Uiso 1 1 calc R U
C46 C 0.0808(8) 0.3904(6) 1.0918(4) 0.078(2) Uani 1 1 d . .
H46 H 0.0144 0.4012 1.1295 0.101 Uiso 1 1 calc R U
C47 C 0.1199(7) 0.2814(5) 1.0729(4) 0.0639(16) Uani 1 1 d . .
C48 C 0.0582(7) 0.1864(6) 1.1073(4) 0.0756(19) Uani 1 1 d . .
H48 H -0.0128 0.1916 1.1427 0.098 Uiso 1 1 calc R U
C49 C 0.1053(8) 0.0887(6) 1.0873(4) 0.079(2) Uani 1 1 d . .
H49 H 0.0682 0.0260 1.1103 0.103 Uiso 1 1 calc R U
C50 C 0.2083(7) 0.0811(5) 1.0329(4) 0.0681(18) Uani 1 1 d . .
H50 H 0.2386 0.0127 1.0204 0.089 Uiso 1 1 calc R U
C51 C 0.2192(6) 0.2657(4) 1.0173(3) 0.0485(13) Uani 1 1 d . .
C52 C 0.2813(6) 0.3591(4) 0.9772(3) 0.0499(14) Uani 1 1 d . .
H1W1 H 0.670(6) 0.169(4) 0.995(3) 0.045(18) Uiso 1 1 d . .
H2W1 H 0.585(6) 0.124(5) 1.056(4) 0.068(19) Uiso 1 1 d . .

loop_
_atom_site_aniso_label
_atom_site_aniso_U_11
_atom_site_aniso_U_22
_atom_site_aniso_U_33
_atom_site_aniso_U_23
_atom_site_aniso_U_13
_atom_site_aniso_U_12
Mn 0.0599(6) 0.0353(5) 0.0509(5) 0.0139(3) 0.0045(4) 0.0031(4)
O1 0.061(2) 0.040(2) 0.050(2) 0.0135(16) -0.0018(19) 0.0057(17)
O2 0.063(3) 0.035(2) 0.065(2) 0.0169(17) -0.0034(19) 0.0044(17)
O3 0.058(3) 0.053(2) 0.057(2) 0.0247(18) 0.006(2) 0.0021(19)
O1W 0.070(3) 0.052(2) 0.054(3) 0.027(2) 0.004(2) 0.005(2)
N3 0.059(3) 0.037(2) 0.050(3) 0.010(2) -0.005(2) 0.001(2)
N4 0.065(3) 0.050(3) 0.051(3) 0.013(2) 0.012(2) 0.007(2)
N1 0.073(4) 0.041(3) 0.093(4) 0.019(3) -0.024(3) -0.003(2)
N2 0.064(3) 0.055(3) 0.074(3) 0.035(3) -0.007(3) 0.000(2)
O4 0.069(3) 0.098(3) 0.077(3) 0.054(3) 0.003(2) 0.019(2)
C1 0.047(3) 0.042(3) 0.046(3) 0.013(2) 0.014(3) 0.009(3)
C2 0.060(4) 0.039(3) 0.038(3) 0.008(2) 0.007(3) -0.001(3)
C3 0.062(4) 0.045(3) 0.060(4) 0.006(3) 0.009(3) 0.011(3)
C4 0.095(5) 0.039(3) 0.075(4) 0.001(3) 0.009(4) 0.007(3)
C5 0.081(5) 0.046(4) 0.063(4) -0.004(3) 0.010(4) -0.007(3)
C6 0.064(4) 0.052(4) 0.054(3) 0.013(3) -0.005(3) -0.008(3)
C7 0.070(4) 0.045(3) 0.045(3) 0.014(3) 0.003(3) -0.003(3)
C8 0.068(4) 0.042(3) 0.056(4) 0.009(3) -0.009(3) 0.004(3)
C9 0.084(5) 0.064(4) 0.065(4) 0.024(3) -0.011(4) -0.005(4)
C10 0.079(5) 0.080(5) 0.075(5) 0.020(4) 0.005(4) 0.001(4)
C11 0.064(4) 0.066(4) 0.081(5) 0.013(4) -0.009(4) 0.007(3)
C12 0.088(5) 0.047(3) 0.044(3) 0.005(3) -0.010(3) 0.013(3)
C13 0.076(4) 0.036(3) 0.043(3) -0.002(2) -0.001(3) 0.004(3)
C14 0.120(7) 0.088(5) 0.074(5) 0.039(4) -0.007(4) 0.010(5)
C15 0.085(5) 0.049(3) 0.065(4) 0.004(3) 0.011(3) 0.003(3)
C21 0.053(4) 0.042(3) 0.050(3) 0.014(3) -0.005(3) 0.006(3)
C22 0.056(4) 0.033(3) 0.045(3) 0.008(2) -0.002(3) 0.006(2)
C23 0.059(4) 0.046(3) 0.050(3) 0.007(3) -0.001(3) 0.004(3)
C24 0.053(4) 0.062(4) 0.059(4) 0.003(3) 0.004(3) 0.003(3)
C25 0.066(4) 0.054(4) 0.060(4) 0.007(3) 0.010(3) -0.004(3)
C26 0.073(5) 0.050(3) 0.052(3) 0.019(3) 0.002(3) 0.001(3)
C27 0.059(4) 0.040(3) 0.045(3) 0.008(2) -0.001(3) 0.008(3)
C28 0.070(4) 0.058(4) 0.043(3) 0.021(3) 0.008(3) 0.017(3)
C29 0.085(5) 0.061(4) 0.066(4) 0.019(3) 0.006(4) 0.012(4)
C30 0.104(6) 0.060(4) 0.101(6) 0.025(4) 0.023(5) 0.021(4)
C31 0.105(6) 0.079(5) 0.094(6) 0.048(4) 0.026(5) 0.039(5)
C32 0.073(5) 0.094(5) 0.054(4) 0.036(4) 0.022(3) 0.033(4)
C33 0.060(4) 0.067(4) 0.048(3) 0.019(3) 0.015(3) 0.004(3)
C34 0.077(5) 0.086(5) 0.091(5) 0.019(4) -0.003(4) 0.006(4)
C35 0.083(5) 0.155(7) 0.072(5) 0.053(5) 0.013(4) 0.053(5)
C41 0.067(4) 0.046(3) 0.067(4) 0.020(3) -0.004(3) -0.002(3)
C42 0.081(5) 0.045(4) 0.101(6) 0.024(4) -0.013(4) -0.003(3)
C43 0.086(5) 0.033(3) 0.095(5) 0.002(3) -0.035(4) 0.009(3)
C44 0.071(4) 0.047(4) 0.059(4) -0.010(3) -0.019(3) 0.013(3)
C45 0.088(5) 0.063(4) 0.067(4) -0.016(4) -0.014(4) 0.027(4)
C46 0.079(5) 0.103(6) 0.051(4) -0.007(4) -0.001(3) 0.035(4)
C47 0.073(4) 0.076(4) 0.041(3) -0.001(3) -0.001(3) 0.018(4)
C48 0.078(5) 0.103(6) 0.047(4) 0.021(4) 0.015(3) 0.004(4)
C49 0.098(6) 0.076(5) 0.067(4) 0.028(4) 0.019(4) 0.005(4)
C50 0.093(5) 0.057(4) 0.061(4) 0.018(3) 0.030(4) 0.009(3)
C51 0.054(3) 0.045(3) 0.044(3) 0.002(2) -0.002(3) 0.009(3)
C52 0.057(4) 0.040(3) 0.046(3) -0.002(2) -0.015(3) 0.006(3)

loop_
_atom_type_symbol
_atom_type_description
_atom_type_scat_dispersion_real
_atom_type_scat_dispersion_imag
_atom_type_scat_source
C C 0.0033 0.0016 'International Tables Vol C Tables 4.2.6.8 and 6.1.1.4'
H H 0.0000 0.0000 'International Tables Vol C Tables 4.2.6.8 and 6.1.1.4'
N N 0.0061 0.0033 'International Tables Vol C Tables 4.2.6.8 and 6.1.1.4'
O O 0.0106 0.0060 'International Tables Vol C Tables 4.2.6.8 and 6.1.1.4'
Mn Mn 0.3368 0.7283 'International Tables Vol C Tables 4.2.6.8 and 6.1.1.4'

loop_
_geom_angle_atom_site_label_1
_geom_angle_atom_site_label_2
_geom_angle_atom_site_label_3
_geom_angle
O3 Mn O1W 89.4(2)
O3 Mn O1 102.58(15)
O1W Mn O1 98.14(16)
O3 Mn N4 163.23(15)
O1W Mn N4 88.8(2)
O1 Mn N4 94.18(16)
O3 Mn O2 96.80(18)
O1W Mn O2 156.70(14)
O1 Mn O2 58.60(13)
N4 Mn O2 91.36(19)
O3 Mn N3 91.18(17)
O1W Mn N3 104.88(17)
O1 Mn N3 153.28(16)
N4 Mn N3 73.19(17)
O2 Mn N3 97.45(15)
O3 Mn C1 102.20(17)
O1W Mn C1 127.34(17)
O1 Mn C1 29.28(14)
N4 Mn C1 92.09(18)
O2 Mn C1 29.36(14)
N3 Mn C1 125.65(18)
C1 O1 Mn 92.0(3)
C1 O2 Mn 90.1(3)
C21 O3 Mn 129.7(3)
Mn O1W H1W1 102(3)
Mn O1W H2W1 126(4)
H1W1 O1W H2W1 115(5)
C41 N3 C52 117.6(5)
C41 N3 Mn 126.7(4)
C52 N3 Mn 115.7(3)
C50 N4 C51 116.7(5)
C50 N4 Mn 126.8(4)
C51 N4 Mn 116.5(4)
C7 N1 C8 126.1(5)
C7 N1 H1 117.0
C8 N1 H1 117.0
C27 N2 C28 126.8(5)
C27 N2 H2 116.6
C28 N2 H2 116.6
O1 C1 O2 119.2(5)
O1 C1 C2 120.3(4)
O2 C1 C2 120.5(5)
O1 C1 Mn 58.7(3)
O2 C1 Mn 60.6(3)
C2 C1 Mn 175.4(3)
C7 C2 C3 119.3(5)
C7 C2 C1 123.1(5)
C3 C2 C1 117.5(5)
C4 C3 C2 121.3(6)
C4 C3 H3 119.4
C2 C3 H3 119.4
C5 C4 C3 118.7(6)
C5 C4 H4 120.6
C3 C4 H4 120.6
C6 C5 C4 121.5(6)
C6 C5 H5 119.3
C4 C5 H5 119.3
C5 C6 C7 120.8(6)
C5 C6 H6 119.6
C7 C6 H6 119.6
N1 C7 C2 121.1(5)
N1 C7 C6 120.5(5)
C2 C7 C6 118.4(5)
C9 C8 C13 119.7(6)
C9 C8 N1 120.3(5)
C13 C8 N1 119.8(6)
C10 C9 C8 121.1(6)
C10 C9 H9 119.5
C8 C9 H9 119.5
C9 C10 C11 119.4(7)
C9 C10 H10 120.3
C11 C10 H10 120.3
C10 C11 C12 121.4(6)
C10 C11 H11 119.3
C12 C11 H11 119.3
C11 C12 C13 119.5(5)
C11 C12 C14 118.9(6)
C13 C12 C14 121.7(6)
C12 C13 C8 119.0(6)
C12 C13 C15 120.7(5)
C8 C13 C15 120.3(6)
C12 C14 H14A 109.5
C12 C14 H14B 109.5
H14A C14 H14B 109.5
C12 C14 H14C 109.5
H14A C14 H14C 109.5
H14B C14 H14C 109.5
C13 C15 H15A 109.5
C13 C15 H15B 109.5
H15A C15 H15B 109.5
C13 C15 H15C 109.5
H15A C15 H15C 109.5
H15B C15 H15C 109.5
O4 C21 O3 124.2(5)
O4 C21 C22 117.9(5)
O3 C21 C22 117.9(5)
C23 C22 C27 118.8(5)
C23 C22 C21 117.8(5)
C27 C22 C21 123.2(5)
C24 C23 C22 123.2(5)
C24 C23 H23 118.4
C22 C23 H23 118.4
C23 C24 C25 117.6(6)
C23 C24 H24 121.2
C25 C24 H24 121.2
C26 C25 C24 121.3(6)
C26 C25 H25 119.3
C24 C25 H25 119.3
C25 C26 C27 122.4(5)
C25 C26 H26 118.8
C27 C26 H26 118.8
N2 C27 C26 121.2(5)
N2 C27 C22 122.0(5)
C26 C27 C22 116.7(5)
C33 C28 C29 121.1(5)
C33 C28 N2 119.9(5)
C29 C28 N2 119.0(5)
C30 C29 C28 118.4(7)
C30 C29 H29 120.8
C28 C29 H29 120.8
C31 C30 C29 121.1(7)
C31 C30 H30 119.5
C29 C30 H30 119.5
C30 C31 C32 121.4(6)
C30 C31 H31 119.3
C32 C31 H31 119.3
C31 C32 C33 119.1(6)
C31 C32 C35 120.0(6)
C33 C32 C35 120.9(7)
C28 C33 C32 118.9(6)
C28 C33 C34 120.2(5)
C32 C33 C34 120.9(6)
C33 C34 H34A 109.5
C33 C34 H34B 109.5
H34A C34 H34B 109.5
C33 C34 H34C 109.5
H34A C34 H34C 109.5
H34B C34 H34C 109.5
C32 C35 H35A 109.5
C32 C35 H35B 109.5
H35A C35 H35B 109.5
C32 C35 H35C 109.5
H35A C35 H35C 109.5
H35B C35 H35C 109.5
N3 C41 C42 123.3(6)
N3 C41 H41 118.4
C42 C41 H41 118.4
C43 C42 C41 119.2(6)
C43 C42 H42 120.4
C41 C42 H42 120.4
C42 C43 C44 120.3(6)
C42 C43 H43 119.9
C44 C43 H43 119.9
C45 C44 C52 119.9(6)
C45 C44 C43 123.8(6)
C52 C44 C43 116.3(6)
C46 C45 C44 121.5(6)
C46 C45 H45 119.3
C44 C45 H45 119.3
C45 C46 C47 120.8(7)
C45 C46 H46 119.6
C47 C46 H46 119.6
C51 C47 C48 117.3(6)
C51 C47 C46 119.5(6)
C48 C47 C46 123.1(7)
C49 C48 C47 118.3(6)
C49 C48 H48 120.8
C47 C48 H48 120.8
C48 C49 C50 120.4(6)
C48 C49 H49 119.8
C50 C49 H49 119.8
N4 C50 C49 123.2(6)
N4 C50 H50 118.4
C49 C50 H50 118.4
N4 C51 C47 123.9(5)
N4 C51 C52 116.4(5)
C47 C51 C52 119.6(5)
N3 C52 C44 123.3(5)
N3 C52 C51 118.1(5)
C44 C52 C51 118.6(6)

loop_
_geom_bond_atom_site_label_1
_geom_bond_atom_site_label_2
_geom_bond_distance
Mn O3 2.104(4)
Mn O1W 2.150(5)
Mn O1 2.221(4)
Mn N4 2.262(5)
Mn O2 2.263(4)
Mn N3 2.266(5)
Mn C1 2.598(6)
O1 C1 1.271(6)
O2 C1 1.274(6)
O3 C21 1.266(6)
O1W H1W1 0.86(5)
O1W H2W1 0.85(6)
N3 C41 1.332(7)
N3 C52 1.351(7)
N4 C50 1.332(7)
N4 C51 1.358(7)
N1 C7 1.386(7)
N1 C8 1.411(7)
N1 H1 0.8600
N2 C27 1.362(7)
N2 C28 1.423(7)
N2 H2 0.8600
O4 C21 1.247(6)
C1 C2 1.484(7)
C2 C7 1.396(8)
C2 C3 1.403(7)
C3 C4 1.378(8)
C3 H3 0.9300
C4 C5 1.374(9)
C4 H4 0.9300
C5 C6 1.368(8)
C5 H5 0.9300
C6 C7 1.403(7)
C6 H6 0.9300
C8 C9 1.379(9)
C8 C13 1.401(7)
C9 C10 1.363(9)
C9 H9 0.9300
C10 C11 1.366(9)
C10 H10 0.9300
C11 C12 1.384(9)
C11 H11 0.9300
C12 C13 1.387(8)
C12 C14 1.516(8)
C13 C15 1.500(8)
C14 H14A 0.9600
C14 H14B 0.9600
C14 H14C 0.9600
C15 H15A 0.9600
C15 H15B 0.9600
C15 H15C 0.9600
C21 C22 1.501(7)
C22 C23 1.384(8)
C22 C27 1.423(7)
C23 C24 1.372(8)
C23 H23 0.9300
C24 C25 1.388(8)
C24 H24 0.9300
C25 C26 1.344(8)
C25 H25 0.9300
C26 C27 1.412(8)
C26 H26 0.9300
C28 C33 1.370(8)
C28 C29 1.409(8)
C29 C30 1.378(9)
C29 H29 0.9300
C30 C31 1.357(10)
C30 H30 0.9300
C31 C32 1.374(10)
C31 H31 0.9300
C32 C33 1.419(8)
C32 C35 1.503(9)
C33 C34 1.496(8)
C34 H34A 0.9600
C34 H34B 0.9600
C34 H34C 0.9600
C35 H35A 0.9600
C35 H35B 0.9600
C35 H35C 0.9600
C41 C42 1.389(9)
C41 H41 0.9300
C42 C43 1.351(10)
C42 H42 0.9300
C43 C44 1.415(9)
C43 H43 0.9300
C44 C45 1.407(9)
C44 C52 1.408(8)
C45 C46 1.344(9)
C45 H45 0.9300
C46 C47 1.440(9)
C46 H46 0.9300
C47 C51 1.382(8)
C47 C48 1.423(9)
C48 C49 1.350(9)
C48 H48 0.9300
C49 C50 1.383(9)
C49 H49 0.9300
C50 H50 0.9300
C51 C52 1.458(8)

loop_
_geom_hbond_atom_site_label_D
_geom_hbond_atom_site_label_H
_geom_hbond_atom_site_label_A
_geom_hbond_distance_DH
_geom_hbond_distance_HA
_geom_hbond_distance_DA
_geom_hbond_angle_DHA
_geom_hbond_site_symmetry_A
N1 H1 O2 0.86 2.00 2.675(7) 134.4 .
N2 H2 O3 0.86 2.13 2.669(6) 120.0 .
O1W H1W1 O4 0.86(5) 1.78(6) 2.609(7) 161(5) .
O1W H2W1 O1 0.85(6) 1.91(6) 2.743(6) 165(6) 2_657
